data_4327532
loop_
_publ_author_name
'Biplab Mondal'
'Vedavati G. Puranik'
'Goutam Kumar Lahiri'

_publ_section_title
;
 Example of Highly Stereoregulated Ruthenium Amidine Complex Formation:
 Synthesis, Crystal Structures, and Spectral and Redox Properties of the
 Complexes [RuII(trpy){NC5H4CHNN(C6H5)C(CH3)NH}](ClO4)2 (1) and
 [RuII(trpy)(NC5H4CHNNHC6H5)Cl]ClO4 (2) (trpy = 2,2':6',2''-Terpyridine)
;
_journal_name_full 'Inorganic Chemistry'
_journal_page_first 5831
_journal_page_last 5836
_journal_paper_doi 10.1021/ic020351+
_journal_volume 41
_journal_year 2002
_chemical_formula_moiety '[C27H23N6ClRu].ClO4.CH2OH'
_chemical_formula_sum 'C28 H26 Cl2 N6 O5 Ru'
_chemical_formula_weight 698.52
_chemical_name_common 'Ruthenium complex'
_chemical_name_systematic
;
  ?
;
_space_group_IT_number 14
_symmetry_cell_setting monoclinic
_symmetry_space_group_name_Hall '-P 2ybc'
_symmetry_space_group_name_H-M 'P 1 21/c 1'
_atom_sites_solution_hydrogens geom
_atom_sites_solution_primary direct
_atom_sites_solution_secondary difmap
_audit_creation_method SHELXL-97
_cell_angle_alpha 90.00
_cell_angle_beta 94.317(4)
_cell_angle_gamma 90.00
_cell_formula_units_Z 4
_cell_length_a 8.879(2)
_cell_length_b 25.991(6)
_cell_length_c 13.059(3)
_cell_measurement_reflns_used 5742
_cell_measurement_temperature 293(2)
_cell_measurement_theta_max 23.3
_cell_measurement_theta_min 2.22
_cell_volume 3005.1(12)
_computing_cell_refinement 'BRUKER SAINT'
_computing_data_collection 'BRUKER SMART'
_computing_data_reduction 'BRUKER SAINT'
_computing_molecular_graphics SHELXTL
_computing_publication_material SHELXTL
_computing_structure_refinement 'SHELXL-97 (Sheldrick, 1997)'
_computing_structure_solution 'SHELXS-97 (Sheldrick, 1990)'
_diffrn_ambient_temperature 293(2)
_diffrn_measured_fraction_theta_full 0.998
_diffrn_measured_fraction_theta_max 0.998
_diffrn_measurement_device ' Bruker Smart APEX'
_diffrn_measurement_device_type ' CCD Area Detector'
_diffrn_measurement_method 'Omega Scan'
_diffrn_radiation_monochromator graphite
_diffrn_radiation_source 'fine-focus sealed tube'
_diffrn_radiation_type MoK\a
_diffrn_radiation_wavelength 0.71073
_diffrn_reflns_av_R_equivalents 0.0636
_diffrn_reflns_av_sigmaI/netI 0.0495
_diffrn_reflns_limit_h_max 9
_diffrn_reflns_limit_h_min -9
_diffrn_reflns_limit_k_max 28
_diffrn_reflns_limit_k_min -24
_diffrn_reflns_limit_l_max 14
_diffrn_reflns_limit_l_min -12
_diffrn_reflns_number 12582
_diffrn_reflns_theta_full 23.26
_diffrn_reflns_theta_max 23.26
_diffrn_reflns_theta_min 1.57
_exptl_absorpt_coefficient_mu 0.747
_exptl_absorpt_correction_T_max 1.000000
_exptl_absorpt_correction_T_min 0.55
_exptl_absorpt_correction_type multi-scan
_exptl_absorpt_process_details 'Bruker SADABS'
_exptl_crystal_colour deep_brown
_exptl_crystal_density_diffrn 1.544
_exptl_crystal_description rectangular
_exptl_crystal_F_000 1416
_exptl_crystal_size_max 0.84
_exptl_crystal_size_mid 0.10
_exptl_crystal_size_min 0.075
_refine_diff_density_max 0.899
_refine_diff_density_min -0.766
_refine_diff_density_rms 0.111
_refine_ls_extinction_method none
_refine_ls_goodness_of_fit_ref 1.220
_refine_ls_hydrogen_treatment mixed
_refine_ls_matrix_type full
_refine_ls_number_parameters 379
_refine_ls_number_reflns 4308
_refine_ls_number_restraints 0
_refine_ls_restrained_S_all 1.220
_refine_ls_R_factor_all 0.0825
_refine_ls_R_factor_gt 0.0718
_refine_ls_shift/su_max 0.012
_refine_ls_shift/su_mean 0.001
_refine_ls_structure_factor_coef Fsqd
_refine_ls_weighting_details 'calc w=1/[\s^2^(Fo^2^)+(0.0752P)^2^+7.9838P] where P=(Fo^2^+2Fc^2^)/3'
_refine_ls_weighting_scheme calc
_refine_ls_wR_factor_gt 0.1705
_refine_ls_wR_factor_ref 0.1759
_reflns_number_gt 3801
_reflns_number_total 4308
_reflns_threshold_expression >2sigma(I)
_cod_data_source_file ic0203512B_2.cif
_cod_data_source_block '[C27H22N6ClRu].ClO4.CH3OH'
_cod_original_cell_volume 3004.9(12)
_cod_database_code 4327532

loop_
_symmetry_equiv_pos_as_xyz
'x, y, z'
'-x, y+1/2, -z+1/2'
'-x, -y, -z'
'x, -y-1/2, z-1/2'

loop_
_atom_site_label
_atom_site_type_symbol
_atom_site_fract_x
_atom_site_fract_y
_atom_site_fract_z
_atom_site_U_iso_or_equiv
_atom_site_adp_type
_atom_site_occupancy
_atom_site_symmetry_multiplicity
_atom_site_calc_flag
_atom_site_refinement_flags
Ru1 Ru 0.10425(6) 0.40597(2) 0.77023(4) 0.0386(2) Uani 1 1 d .
Cl1 Cl 0.2113(2) 0.49094(7) 0.77463(15) 0.0531(5) Uani 1 1 d .
Cl2 Cl 0.2939(3) 0.69194(9) 0.8099(2) 0.0787(7) Uani 1 1 d .
N1 N 0.3191(6) 0.3762(2) 0.7910(5) 0.0473(15) Uani 1 1 d .
N2 N 0.1327(6) 0.4060(2) 0.9204(5) 0.0421(14) Uani 1 1 d .
N3 N -0.1024(6) 0.4353(2) 0.8081(5) 0.0436(14) Uani 1 1 d .
N4 N 0.0683(7) 0.4048(2) 0.6101(5) 0.0508(16) Uani 1 1 d .
N5 N 0.0048(6) 0.3361(2) 0.7425(5) 0.0431(14) Uani 1 1 d .
N6 N -0.0406(7) 0.3020(3) 0.8161(5) 0.0597(18) Uani 1 1 d .
H22 H -0.1325 0.2916 0.8167 0.072 Uiso 1 1 calc R
O1 O 0.3026(11) 0.7295(3) 0.8890(6) 0.113(3) Uani 1 1 d .
O2 O 0.4345(19) 0.6924(6) 0.7732(14) 0.243(9) Uani 1 1 d .
O3 O 0.2835(15) 0.6419(3) 0.8426(8) 0.154(4) Uani 1 1 d .
O4 O 0.192(2) 0.7054(5) 0.7375(12) 0.288(12) Uani 1 1 d .
O5 O 0.420(2) 0.5625(13) 0.520(2) 0.400(19) Uani 1 1 d .
C1 C 0.4054(9) 0.3578(3) 0.7186(7) 0.063(2) Uani 1 1 d .
H1 H 0.3715 0.3606 0.6497 0.076 Uiso 1 1 calc R
C2 C 0.5447(10) 0.3346(4) 0.7453(9) 0.078(3) Uani 1 1 d .
H2 H 0.6017 0.3215 0.6943 0.094 Uiso 1 1 calc R
C3 C 0.5981(11) 0.3311(4) 0.8467(10) 0.082(3) Uani 1 1 d .
H3 H 0.6911 0.3160 0.8651 0.098 Uiso 1 1 calc R
C4 C 0.5110(9) 0.3506(4) 0.9202(8) 0.069(3) Uani 1 1 d .
H4 H 0.5450 0.3485 0.9892 0.083 Uiso 1 1 calc R
C5 C 0.3733(8) 0.3732(3) 0.8923(6) 0.0504(19) Uani 1 1 d .
C6 C 0.2692(9) 0.3914(3) 0.9655(6) 0.0484(18) Uani 1 1 d .
C7 C 0.2945(11) 0.3940(3) 1.0717(7) 0.063(2) Uani 1 1 d .
H7 H 0.3875 0.3845 1.1035 0.076 Uiso 1 1 calc R
C8 C 0.1798(13) 0.4110(4) 1.1299(7) 0.072(3) Uani 1 1 d .
H8 H 0.1946 0.4120 1.2012 0.087 Uiso 1 1 calc R
C9 C 0.0427(10) 0.4264(3) 1.0812(6) 0.060(2) Uani 1 1 d .
H9 H -0.0341 0.4384 1.1197 0.072 Uiso 1 1 calc R
C10 C 0.0208(8) 0.4239(3) 0.9758(6) 0.0427(17) Uani 1 1 d .
C11 C -0.1143(8) 0.4395(3) 0.9114(6) 0.0446(17) Uani 1 1 d .
C12 C -0.2458(9) 0.4577(3) 0.9507(7) 0.057(2) Uani 1 1 d .
H12 H -0.2513 0.4607 1.0213 0.068 Uiso 1 1 calc R
C13 C -0.3676(10) 0.4711(4) 0.8848(9) 0.072(3) Uani 1 1 d .
H13 H -0.4560 0.4834 0.9100 0.087 Uiso 1 1 calc R
C14 C -0.3563(9) 0.4661(3) 0.7819(8) 0.062(2) Uani 1 1 d .
H14 H -0.4377 0.4742 0.7357 0.074 Uiso 1 1 calc R
C15 C -0.2205(9) 0.4487(3) 0.7467(7) 0.0529(19) Uani 1 1 d .
H15 H -0.2130 0.4465 0.6761 0.064 Uiso 1 1 calc R
C16 C 0.1097(11) 0.4402(3) 0.5429(7) 0.067(2) Uani 1 1 d .
H16 H 0.1657 0.4685 0.5673 0.080 Uiso 1 1 calc R
C17 C 0.0717(14) 0.4361(4) 0.4384(8) 0.091(3) Uani 1 1 d .
H17 H 0.0995 0.4618 0.3939 0.109 Uiso 1 1 calc R
C18 C -0.0075(14) 0.3937(4) 0.4007(8) 0.085(3) Uani 1 1 d .
H18 H -0.0328 0.3901 0.3307 0.102 Uiso 1 1 calc R
C19 C -0.0476(11) 0.3576(4) 0.4678(7) 0.072(3) Uani 1 1 d .
H19 H -0.1015 0.3287 0.4442 0.087 Uiso 1 1 calc R
C20 C -0.0083(9) 0.3637(3) 0.5713(6) 0.0496(19) Uani 1 1 d .
C21 C -0.0438(9) 0.3274(3) 0.6483(6) 0.054(2) Uani 1 1 d .
H21 H -0.1006 0.2982 0.6310 0.065 Uiso 1 1 calc R
C22 C 0.0745(10) 0.2852(3) 0.8905(6) 0.054(2) Uani 1 1 d .
C23 C 0.2034(11) 0.2614(4) 0.8599(9) 0.078(3) Uani 1 1 d .
H24 H 0.2175 0.2570 0.7906 0.093 Uiso 1 1 calc R
C24 C 0.3119(15) 0.2441(5) 0.9352(16) 0.135(6) Uani 1 1 d .
H25 H 0.4005 0.2286 0.9173 0.162 Uiso 1 1 calc R
C25 C 0.284(2) 0.2509(6) 1.0390(16) 0.142(9) Uani 1 1 d .
H26 H 0.3543 0.2401 1.0907 0.171 Uiso 1 1 calc R
C26 C 0.151(2) 0.2736(6) 1.0638(11) 0.136(7) Uani 1 1 d .
H27 H 0.1329 0.2771 1.1326 0.163 Uiso 1 1 calc R
C27 C 0.0470(15) 0.2911(4) 0.9913(8) 0.089(4) Uani 1 1 d .
H28 H -0.0413 0.3067 1.0097 0.107 Uiso 1 1 calc R
C28 C 0.469(3) 0.5847(6) 0.6454(14) 0.167(8) Uani 1 1 d .

loop_
_atom_site_aniso_label
_atom_site_aniso_U_11
_atom_site_aniso_U_22
_atom_site_aniso_U_33
_atom_site_aniso_U_23
_atom_site_aniso_U_13
_atom_site_aniso_U_12
Ru1 0.0345(4) 0.0351(3) 0.0466(4) -0.0045(3) 0.0050(2) 0.0031(2)
Cl1 0.0576(12) 0.0394(10) 0.0636(12) -0.0076(9) 0.0132(9) -0.0038(8)
Cl2 0.0907(18) 0.0602(14) 0.0830(16) -0.0017(12) -0.0073(14) 0.0185(12)
N1 0.032(3) 0.041(3) 0.070(4) -0.006(3) 0.011(3) -0.001(3)
N2 0.038(3) 0.040(3) 0.048(3) -0.003(3) 0.004(3) -0.003(3)
N3 0.034(3) 0.034(3) 0.063(4) -0.003(3) 0.008(3) 0.001(2)
N4 0.052(4) 0.053(4) 0.047(4) -0.005(3) 0.009(3) 0.009(3)
N5 0.032(3) 0.043(3) 0.055(4) -0.005(3) 0.006(3) 0.006(3)
N6 0.040(4) 0.064(4) 0.077(5) 0.006(4) 0.013(3) -0.006(3)
O1 0.129(7) 0.101(6) 0.106(6) -0.027(5) -0.008(5) 0.013(5)
O2 0.245(17) 0.162(12) 0.35(2) -0.069(13) 0.196(17) -0.021(11)
O3 0.244(13) 0.069(5) 0.144(8) 0.030(6) -0.017(8) -0.023(7)
O4 0.39(2) 0.131(9) 0.296(16) -0.096(10) -0.284(17) 0.143(12)
O5 0.197(19) 0.65(5) 0.36(3) 0.22(3) 0.08(2) 0.09(3)
C1 0.049(5) 0.057(5) 0.085(6) -0.020(5) 0.017(4) 0.009(4)
C2 0.052(5) 0.059(6) 0.127(9) -0.014(6) 0.032(6) 0.010(4)
C3 0.046(5) 0.078(7) 0.120(9) -0.018(6) -0.004(6) 0.015(5)
C4 0.042(5) 0.065(6) 0.097(7) 0.005(5) -0.012(5) 0.004(4)
C5 0.037(4) 0.042(4) 0.070(5) -0.004(4) -0.003(4) -0.003(3)
C6 0.050(5) 0.035(4) 0.059(5) 0.003(3) -0.002(4) -0.004(3)
C7 0.070(6) 0.056(5) 0.062(5) -0.002(4) -0.016(5) -0.003(4)
C8 0.096(8) 0.074(6) 0.046(5) -0.002(4) 0.001(5) -0.004(5)
C9 0.068(6) 0.059(5) 0.053(5) -0.010(4) 0.015(4) -0.004(4)
C10 0.047(4) 0.033(4) 0.049(4) -0.005(3) 0.009(3) -0.004(3)
C11 0.043(4) 0.038(4) 0.054(5) -0.006(3) 0.014(3) -0.001(3)
C12 0.056(5) 0.044(4) 0.073(5) -0.017(4) 0.026(4) -0.007(4)
C13 0.044(5) 0.062(6) 0.113(8) -0.018(5) 0.025(5) 0.005(4)
C14 0.036(4) 0.052(5) 0.096(7) 0.001(5) -0.001(4) 0.014(4)
C15 0.051(5) 0.041(4) 0.067(5) 0.002(4) 0.003(4) -0.002(4)
C16 0.093(7) 0.048(5) 0.059(5) -0.001(4) 0.007(5) -0.002(5)
C17 0.132(10) 0.080(8) 0.062(6) 0.018(5) 0.016(6) 0.006(7)
C18 0.116(9) 0.086(8) 0.051(5) -0.001(5) -0.005(6) -0.002(7)
C19 0.077(6) 0.067(6) 0.069(6) -0.017(5) -0.009(5) 0.001(5)
C20 0.052(5) 0.043(4) 0.053(5) -0.016(4) -0.003(4) 0.007(4)
C21 0.048(5) 0.044(4) 0.068(5) -0.013(4) -0.001(4) -0.001(4)
C22 0.061(5) 0.043(4) 0.057(5) 0.004(4) 0.000(4) -0.014(4)
C23 0.069(6) 0.066(6) 0.098(7) 0.017(5) 0.003(6) 0.002(5)
C24 0.077(8) 0.099(10) 0.223(19) 0.073(12) -0.031(11) -0.009(7)
C25 0.125(13) 0.113(12) 0.174(17) 0.095(13) -0.087(14) -0.054(10)
C26 0.188(18) 0.122(13) 0.092(9) 0.044(9) -0.029(12) -0.081(13)
C27 0.117(9) 0.082(7) 0.069(7) 0.008(6) 0.005(6) -0.046(7)
C28 0.26(3) 0.113(12) 0.122(13) -0.021(10) -0.012(14) 0.021(13)

loop_
_atom_type_symbol
_atom_type_description
_atom_type_scat_dispersion_real
_atom_type_scat_dispersion_imag
_atom_type_scat_source
C C 0.0033 0.0016 'International Tables Vol C Tables 4.2.6.8 and 6.1.1.4'
H H 0.0000 0.0000 'International Tables Vol C Tables 4.2.6.8 and 6.1.1.4'
N N 0.0061 0.0033 'International Tables Vol C Tables 4.2.6.8 and 6.1.1.4'
O O 0.0106 0.0060 'International Tables Vol C Tables 4.2.6.8 and 6.1.1.4'
Cl Cl 0.1484 0.1585 'International Tables Vol C Tables 4.2.6.8 and 6.1.1.4'
Ru Ru -1.2594 0.8363 'International Tables Vol C Tables 4.2.6.8 and 6.1.1.4'

loop_
_geom_angle_atom_site_label_1
_geom_angle_atom_site_label_2
_geom_angle_atom_site_label_3
_geom_angle
N2 Ru1 N5 101.5(2)
N2 Ru1 N1 79.6(2)
N5 Ru1 N1 94.2(2)
N2 Ru1 N3 79.1(2)
N5 Ru1 N3 89.4(2)
N1 Ru1 N3 158.7(3)
N2 Ru1 N4 178.4(3)
N5 Ru1 N4 77.2(2)
N1 Ru1 N4 101.3(3)
N3 Ru1 N4 99.9(2)
N2 Ru1 Cl1 87.38(17)
N5 Ru1 Cl1 170.94(18)
N1 Ru1 Cl1 88.95(17)
N3 Ru1 Cl1 90.69(16)
N4 Ru1 Cl1 93.85(19)
O4 Cl2 O2 110.1(13)
O4 Cl2 O3 114.8(9)
O2 Cl2 O3 101.6(9)
O4 Cl2 O1 109.9(6)
O2 Cl2 O1 104.3(8)
O3 Cl2 O1 115.2(6)
C1 N1 C5 118.6(7)
C1 N1 Ru1 127.7(6)
C5 N1 Ru1 113.7(5)
C10 N2 C6 122.0(6)
C10 N2 Ru1 119.4(5)
C6 N2 Ru1 118.5(5)
C15 N3 C11 117.6(6)
C15 N3 Ru1 128.9(5)
C11 N3 Ru1 113.5(5)
C16 N4 C20 117.0(7)
C16 N4 Ru1 128.0(6)
C20 N4 Ru1 115.0(5)
C21 N5 N6 116.9(6)
C21 N5 Ru1 115.7(5)
N6 N5 Ru1 126.2(5)
N5 N6 C22 115.9(6)
N1 C1 C2 121.2(9)
C3 C2 C1 120.2(9)
C4 C3 C2 118.5(9)
C3 C4 C5 120.4(9)
N1 C5 C4 121.1(8)
N1 C5 C6 114.8(6)
C4 C5 C6 123.9(8)
N2 C6 C7 119.3(8)
N2 C6 C5 113.3(7)
C7 C6 C5 127.4(8)
C8 C7 C6 119.5(8)
C7 C8 C9 119.6(8)
C10 C9 C8 119.8(8)
N2 C10 C9 119.7(7)
N2 C10 C11 112.9(6)
C9 C10 C11 127.4(7)
N3 C11 C12 121.4(7)
N3 C11 C10 115.1(6)
C12 C11 C10 123.6(7)
C13 C12 C11 119.8(8)
C14 C13 C12 118.7(8)
C13 C14 C15 119.1(8)
N3 C15 C14 123.4(8)
N4 C16 C17 122.2(9)
C18 C17 C16 119.5(10)
C19 C18 C17 118.5(9)
C18 C19 C20 119.8(9)
N4 C20 C19 122.9(8)
N4 C20 C21 113.0(7)
C19 C20 C21 124.1(8)
N5 C21 C20 118.5(7)
C27 C22 C23 122.6(10)
C27 C22 N6 116.9(9)
C23 C22 N6 120.4(8)
C22 C23 C24 118.7(12)
C23 C24 C25 118.3(15)
C26 C25 C24 119.8(13)
C27 C26 C25 122.2(16)
C26 C27 C22 118.3(14)

loop_
_geom_bond_atom_site_label_1
_geom_bond_atom_site_label_2
_geom_bond_distance
Ru1 N2 1.958(6)
Ru1 N5 2.039(6)
Ru1 N1 2.058(6)
Ru1 N3 2.081(6)
Ru1 N4 2.092(6)
Ru1 Cl1 2.403(2)
Cl2 O4 1.306(9)
Cl2 O2 1.371(13)
Cl2 O3 1.374(8)
Cl2 O1 1.418(8)
N1 C1 1.348(10)
N1 C5 1.376(10)
N2 C10 1.355(9)
N2 C6 1.361(10)
N3 C15 1.318(10)
N3 C11 1.365(9)
N4 C16 1.341(11)
N4 C20 1.346(10)
N5 C21 1.293(9)
N5 N6 1.390(9)
N6 C22 1.425(10)
O5 C28 1.76(3)
C1 C2 1.396(13)
C2 C3 1.376(14)
C3 C4 1.374(14)
C4 C5 1.380(11)
C5 C6 1.458(11)
C6 C7 1.390(11)
C7 C8 1.388(14)
C8 C9 1.390(13)
C9 C10 1.377(11)
C10 C11 1.469(10)
C11 C12 1.393(10)
C12 C13 1.376(13)
C13 C14 1.361(13)
C14 C15 1.398(11)
C16 C17 1.385(13)
C17 C18 1.378(15)
C18 C19 1.349(14)
C19 C20 1.380(11)
C20 C21 1.430(11)
C22 C27 1.366(13)
C22 C23 1.386(13)
C23 C24 1.398(17)
C24 C25 1.41(2)
C25 C26 1.37(2)
C26 C27 1.35(2)
